data_4516627
loop_
_publ_author_name
'Martir, Diego Rota'
'Momblona, Cristina'
'Perteg\'as, Antonio'
'Cordes, David B.'
'Slawin, Alexandra M. Z.'
'Bolink, Henk J.'
'Zysman-Colman, Eli'

_publ_section_title
;
 Chiral Iridium(III) Complexes in Light-Emitting Electrochemical Cells:
 Exploring the Impact of Stereochemistry on the Photophysical Properties
 and Device Performances.
;
_journal_issue 49
_journal_name_full 'ACS applied materials &amp; interfaces'
_journal_page_first 33907
_journal_page_last 33915
_journal_paper_doi 10.1021/acsami.6b14050
_journal_volume 8
_journal_year 2016
_chemical_absolute_configuration ad
_chemical_formula_moiety 'C58 H60 Ir N4, F6 P, C4 H10 O'
_chemical_formula_sum 'C62 H70 F6 Ir N4 O P'
_chemical_formula_weight 1224.45
_space_group_crystal_system monoclinic
_space_group_IT_number 4
_space_group_name_Hall 'P 2yb'
_space_group_name_H-M_alt 'P 1 21 1'
_atom_sites_solution_hydrogens geom
_atom_sites_solution_primary direct
_atom_sites_solution_secondary difmap
_audit_creation_date 2016-06-07
_audit_creation_method 'by CrystalStructure 4.1'
_cell_angle_alpha 90.0000
_cell_angle_beta 95.903(2)
_cell_angle_gamma 90.0000
_cell_formula_units_Z 2
_cell_length_a 10.6642(8)
_cell_length_b 21.0330(17)
_cell_length_c 12.8729(11)
_cell_measurement_reflns_used 9253
_cell_measurement_temperature 173
_cell_measurement_theta_max 25.40
_cell_measurement_theta_min 1.90
_cell_volume 2872.1(4)
_computing_cell_refinement 'CrystalClear-SM Expert 2.1 b45'
_computing_data_collection 'CrystalClear-SM Expert 2.1 b45 (Rigaku, 2015)'
_computing_data_reduction 'CrystalClear-SM Expert 2.1 b45'
_computing_molecular_graphics 'CrystalStructure 4.1'
_computing_publication_material 'CrystalStructure 4.1 (Rigaku, 2014)'
_computing_structure_refinement 'SHELXL2013 (Sheldrick, 2008)'
_computing_structure_solution 'SIR2004 (Burla, et al., 2005)'
_diffrn_ambient_temperature 173
_diffrn_detector_area_resol_mean 5.814
_diffrn_measured_fraction_theta_full 0.996
_diffrn_measured_fraction_theta_max 0.994
_diffrn_measurement_device_type 'Rigaku XtaLAB P200'
_diffrn_measurement_method \w
_diffrn_radiation_type 'Mo K\a'
_diffrn_radiation_wavelength 0.71075
_diffrn_reflns_av_R_equivalents 0.0689
_diffrn_reflns_Laue_measured_fraction_full 0.996
_diffrn_reflns_Laue_measured_fraction_max 0.994
_diffrn_reflns_limit_h_max 12
_diffrn_reflns_limit_h_min -12
_diffrn_reflns_limit_k_max 25
_diffrn_reflns_limit_k_min -25
_diffrn_reflns_limit_l_max 15
_diffrn_reflns_limit_l_min -15
_diffrn_reflns_number 57226
_diffrn_reflns_point_group_measured_fraction_full 0.991
_diffrn_reflns_point_group_measured_fraction_max 0.989
_diffrn_reflns_theta_full 25.242
_diffrn_reflns_theta_max 25.360
_diffrn_reflns_theta_min 1.862
_diffrn_standards_number 0
_exptl_absorpt_coefficient_mu 2.422
_exptl_absorpt_correction_T_max 0.953
_exptl_absorpt_correction_T_min 0.675
_exptl_absorpt_correction_type multi-scan
_exptl_absorpt_process_details 'REQAB (Rigaku, 1998)'
_exptl_crystal_colour yellow
_exptl_crystal_density_diffrn 1.416
_exptl_crystal_density_method 'not measured'
_exptl_crystal_description platelet
_exptl_crystal_F_000 1248.00
_exptl_crystal_size_max 0.240
_exptl_crystal_size_mid 0.210
_exptl_crystal_size_min 0.020
_refine_diff_density_max 1.63
_refine_diff_density_min -0.87
_refine_ls_abs_structure_details
;
 Flack x determined using 4237 quotients [(I+)-(I-)]/[(I+)+(I-)]
 (Parsons, Flack and Wagner, Acta Cryst. B69 (2013) 249-259).
;
_refine_ls_abs_structure_Flack -0.017(5)
_refine_ls_extinction_method none
_refine_ls_goodness_of_fit_ref 0.981
_refine_ls_hydrogen_treatment constr
_refine_ls_number_parameters 690
_refine_ls_number_reflns 10411
_refine_ls_number_restraints 1
_refine_ls_R_factor_all 0.0388
_refine_ls_R_factor_gt 0.0343
_refine_ls_shift/su_max 0.001
_refine_ls_structure_factor_coef Fsqd
_refine_ls_weighting_details 'w = 1/[\s^2^(Fo^2^)+(0.0536P)^2^] where P=(Fo^2^+2Fc^2^)/3'
_refine_ls_weighting_scheme calc
_refine_ls_wR_factor_gt 0.0827
_refine_ls_wR_factor_ref 0.0840
_reflns_number_gt 9350
_reflns_number_total 10411
_reflns_threshold_expression F^2^>2.0\s(F^2^)
_cod_data_source_file am6b14050_si_002.cif
_cod_data_source_block 2b
_cod_database_code 4516627

loop_
_space_group_symop_id
_space_group_symop_operation_xyz
1 +X,+Y,+Z
2 -X,1/2+Y,-Z

loop_
_atom_site_label
_atom_site_type_symbol
_atom_site_fract_x
_atom_site_fract_y
_atom_site_fract_z
_atom_site_U_iso_or_equiv
_atom_site_adp_type
_atom_site_occupancy
_atom_site_site_symmetry_order
_atom_site_calc_flag
_atom_site_refinement_flags_posn
_atom_site_refinement_flags_adp
Ir1 Ir 0.80780(2) 0.31306(2) 0.94896(2) 0.02912(9) Uani 1 1 d . .
P1 P 0.6743(3) 0.7144(2) 0.8192(4) 0.0962(13) Uani 1 1 d . .
F1 F 0.7165(18) 0.7398(11) 0.7170(12) 0.241(10) Uani 1 1 d . .
F2 F 0.5498(10) 0.7496(7) 0.8026(12) 0.170(5) Uani 1 1 d . .
F3 F 0.6097(14) 0.6546(6) 0.7781(18) 0.228(9) Uani 1 1 d . .
F4 F 0.617(2) 0.7005(13) 0.9237(15) 0.304(15) Uani 1 1 d . .
F5 F 0.7849(19) 0.6843(11) 0.879(2) 0.341(17) Uani 1 1 d . .
F6 F 0.7356(11) 0.7771(6) 0.8726(10) 0.160(4) Uani 1 1 d . .
O73 O 0.5796(9) 0.3795(5) 0.4896(7) 0.092(3) Uani 1 1 d . .
N1 N 0.9310(6) 0.2544(3) 0.8823(5) 0.0323(14) Uani 1 1 d . .
N22 N 0.6727(6) 0.3753(3) 0.9882(5) 0.0345(15) Uani 1 1 d . .
N43 N 0.9382(5) 0.3499(3) 1.0696(5) 0.0301(13) Uani 1 1 d . .
N50 N 0.7908(5) 0.2507(3) 1.0772(5) 0.0282(13) Uani 1 1 d . .
C2 C 0.8806(8) 0.2217(4) 0.7972(7) 0.0318(19) Uani 1 1 d . .
C3 C 0.9578(9) 0.1859(5) 0.7383(7) 0.037(2) Uani 1 1 d . .
H3 H 0.9213 0.1628 0.6794 0.045 Uiso 1 1 calc R U
C4 C 1.0868(7) 0.1836(4) 0.7647(7) 0.0370(18) Uani 1 1 d . .
C5 C 1.1350(7) 0.2169(4) 0.8535(7) 0.0362(18) Uani 1 1 d . .
H5 H 1.2230 0.2161 0.8746 0.043 Uiso 1 1 calc R U
C6 C 1.0567(7) 0.2505(4) 0.9100(7) 0.0355(18) Uani 1 1 d . .
H6 H 1.0915 0.2720 0.9711 0.043 Uiso 1 1 calc R U
C7 C 0.7425(7) 0.2276(4) 0.7756(6) 0.0333(17) Uani 1 1 d . .
C8 C 0.6864(6) 0.2694(3) 0.8423(6) 0.0291(16) Uani 1 1 d . .
C9 C 0.5537(7) 0.2745(4) 0.8269(7) 0.0410(19) Uani 1 1 d . .
H9 H 0.5114 0.3015 0.8711 0.049 Uiso 1 1 calc R U
C10 C 0.4847(8) 0.2409(5) 0.7484(7) 0.048(2) Uani 1 1 d . .
H10 H 0.3956 0.2454 0.7393 0.058 Uiso 1 1 calc R U
C11 C 0.5435(8) 0.2005(5) 0.6821(8) 0.049(2) Uani 1 1 d . .
H11 H 0.4950 0.1779 0.6282 0.059 Uiso 1 1 calc R U
C12 C 0.6725(8) 0.1941(4) 0.6959(7) 0.044(2) Uani 1 1 d . .
H12 H 0.7138 0.1668 0.6513 0.053 Uiso 1 1 calc R U
C13 C 1.1666(7) 0.1482(4) 0.6952(7) 0.0382(18) Uani 1 1 d . .
C14 C 1.1900(8) 0.1736(5) 0.6001(8) 0.050(2) Uani 1 1 d . .
C15 C 1.2618(8) 0.1410(5) 0.5345(8) 0.054(2) Uani 1 1 d . .
H15 H 1.2756 0.1590 0.4690 0.065 Uiso 1 1 calc R U
C16 C 1.3140(8) 0.0826(5) 0.5626(8) 0.054(3) Uani 1 1 d . .
C17 C 1.2933(8) 0.0572(6) 0.6573(10) 0.047(3) Uani 1 1 d . .
H17 H 1.3313 0.0178 0.6782 0.056 Uiso 1 1 calc R U
C18 C 1.2168(8) 0.0882(4) 0.7244(8) 0.048(2) Uani 1 1 d . .
C19 C 1.1385(12) 0.2392(6) 0.5645(9) 0.069(3) Uani 1 1 d . .
H19A H 1.1768 0.2720 0.6117 0.083 Uiso 1 1 calc R U
H19B H 1.0468 0.2398 0.5658 0.083 Uiso 1 1 calc R U
H19C H 1.1590 0.2476 0.4933 0.083 Uiso 1 1 calc R U
C20 C 1.1948(10) 0.0585(5) 0.8277(9) 0.062(3) Uani 1 1 d . .
H20A H 1.1044 0.0506 0.8294 0.074 Uiso 1 1 calc R U
H20B H 1.2247 0.0874 0.8846 0.074 Uiso 1 1 calc R U
H20C H 1.2408 0.0182 0.8360 0.074 Uiso 1 1 calc R U
C21 C 1.4005(10) 0.0488(6) 0.4941(10) 0.074(3) Uani 1 1 d . .
H21A H 1.4883 0.0596 0.5174 0.089 Uiso 1 1 calc R U
H21B H 1.3804 0.0622 0.4214 0.089 Uiso 1 1 calc R U
H21C H 1.3887 0.0027 0.4994 0.089 Uiso 1 1 calc R U
C23 C 0.6605(7) 0.4290(3) 0.9297(6) 0.0333(17) Uani 1 1 d . .
C24 C 0.5565(7) 0.4690(4) 0.9382(7) 0.0369(18) Uani 1 1 d . .
H24 H 0.5489 0.5075 0.8994 0.044 Uiso 1 1 calc R U
C25 C 0.4654(7) 0.4531(4) 1.0021(7) 0.0384(18) Uani 1 1 d . .
C26 C 0.4846(8) 0.4001(4) 1.0642(8) 0.045(2) Uani 1 1 d . .
H26 H 0.4265 0.3898 1.1128 0.054 Uiso 1 1 calc R U
C27 C 0.5885(7) 0.3619(4) 1.0559(7) 0.0389(19) Uani 1 1 d . .
H27 H 0.6007 0.3253 1.0990 0.047 Uiso 1 1 calc R U
C28 C 0.7503(7) 0.4356(4) 0.8537(6) 0.0340(17) Uani 1 1 d . .
C29 C 0.8277(7) 0.3826(4) 0.8424(7) 0.0366(18) Uani 1 1 d . .
C30 C 0.9090(8) 0.3843(5) 0.7639(8) 0.041(2) Uani 1 1 d . .
H30 H 0.9610 0.3486 0.7537 0.050 Uiso 1 1 calc R U
C31 C 0.9147(9) 0.4377(5) 0.7002(8) 0.047(3) Uani 1 1 d . .
H31 H 0.9701 0.4380 0.6468 0.056 Uiso 1 1 calc R U
C32 C 0.8400(8) 0.4902(5) 0.7145(7) 0.049(2) Uani 1 1 d . .
H32 H 0.8450 0.5265 0.6712 0.059 Uiso 1 1 calc R U
C33 C 0.7585(8) 0.4903(4) 0.7910(7) 0.045(2) Uani 1 1 d . .
H33 H 0.7085 0.5266 0.8014 0.054 Uiso 1 1 calc R U
C34 C 0.3463(7) 0.4914(4) 0.9973(7) 0.0376(18) Uani 1 1 d . .
C35 C 0.3364(8) 0.5449(4) 1.0596(7) 0.0395(19) Uani 1 1 d . .
C36 C 0.2230(8) 0.5786(4) 1.0501(7) 0.044(2) Uani 1 1 d . .
H36 H 0.2142 0.6139 1.0947 0.053 Uiso 1 1 calc R U
C37 C 0.1226(7) 0.5622(4) 0.9777(7) 0.0384(19) Uani 1 1 d . .
C38 C 0.1358(7) 0.5094(4) 0.9171(7) 0.0368(18) Uani 1 1 d . .
H38 H 0.0680 0.4977 0.8671 0.044 Uiso 1 1 calc R U
C39 C 0.2442(8) 0.4723(4) 0.9256(7) 0.0387(18) Uani 1 1 d . .
C40 C 0.4451(9) 0.5657(5) 1.1357(10) 0.063(3) Uani 1 1 d . .
H40A H 0.5220 0.5674 1.1002 0.075 Uiso 1 1 calc R U
H40B H 0.4566 0.5352 1.1936 0.075 Uiso 1 1 calc R U
H40C H 0.4275 0.6079 1.1630 0.075 Uiso 1 1 calc R U
C41 C 0.0053(8) 0.6022(4) 0.9628(8) 0.051(2) Uani 1 1 d . .
H41A H -0.0669 0.5752 0.9390 0.061 Uiso 1 1 calc R U
H41B H 0.0156 0.6351 0.9106 0.061 Uiso 1 1 calc R U
H41C H -0.0091 0.6222 1.0293 0.061 Uiso 1 1 calc R U
C42 C 0.2495(9) 0.4132(5) 0.8595(9) 0.054(2) Uani 1 1 d . .
H42A H 0.3179 0.4173 0.8146 0.065 Uiso 1 1 calc R U
H42B H 0.1692 0.4080 0.8161 0.065 Uiso 1 1 calc R U
H42C H 0.2649 0.3761 0.9049 0.065 Uiso 1 1 calc R U
C44 C 0.9478(6) 0.3194(6) 1.1634(5) 0.0303(17) Uani 1 1 d . .
C45 C 1.0225(7) 0.3426(4) 1.2501(6) 0.0383(18) Uani 1 1 d . .
H45 H 1.0299 0.3194 1.3137 0.046 Uiso 1 1 calc R U
C46 C 1.0863(7) 0.4000(4) 1.2437(7) 0.0405(19) Uani 1 1 d . .
C47 C 1.0786(8) 0.4293(4) 1.1476(7) 0.0384(18) Uani 1 1 d . .
H47 H 1.1248 0.4672 1.1387 0.046 Uiso 1 1 calc R U
C48 C 1.0041(7) 0.4038(4) 1.0645(6) 0.0347(17) Uani 1 1 d . .
H48 H 0.9990 0.4257 0.9997 0.042 Uiso 1 1 calc R U
C49 C 0.8691(7) 0.2606(4) 1.1654(6) 0.0334(17) Uani 1 1 d . .
C51 C 0.7085(7) 0.2017(4) 1.0778(7) 0.0382(18) Uani 1 1 d . .
H51 H 0.6516 0.1945 1.0173 0.046 Uiso 1 1 calc R U
C52 C 0.7036(8) 0.1624(4) 1.1610(7) 0.0409(19) Uani 1 1 d . .
H52 H 0.6429 0.1292 1.1577 0.049 Uiso 1 1 calc R U
C53 C 0.7868(8) 0.1701(4) 1.2515(7) 0.0390(19) Uani 1 1 d . .
C54 C 0.8701(8) 0.2206(4) 1.2498(6) 0.0359(17) Uani 1 1 d . .
H54 H 0.9295 0.2278 1.3088 0.043 Uiso 1 1 calc R U
C55 C 0.7854(9) 0.1267(4) 1.3455(7) 0.048(2) Uani 1 1 d . .
C56 C 0.9193(15) 0.1011(9) 1.3740(16) 0.137(8) Uani 1 1 d . .
H56A H 0.9167 0.0659 1.4236 0.164 Uiso 1 1 calc R U
H56B H 0.9730 0.1352 1.4060 0.164 Uiso 1 1 calc R U
H56C H 0.9537 0.0860 1.3108 0.164 Uiso 1 1 calc R U
C57 C 0.735(3) 0.1612(8) 1.4298(12) 0.161(10) Uani 1 1 d . .
H57A H 0.7324 0.1329 1.4900 0.193 Uiso 1 1 calc R U
H57B H 0.6501 0.1762 1.4065 0.193 Uiso 1 1 calc R U
H57C H 0.7898 0.1976 1.4498 0.193 Uiso 1 1 calc R U
C58 C 0.707(2) 0.0682(8) 1.3227(15) 0.113(7) Uani 1 1 d . .
H58A H 0.6208 0.0805 1.2974 0.135 Uiso 1 1 calc R U
H58B H 0.7065 0.0429 1.3866 0.135 Uiso 1 1 calc R U
H58C H 0.7432 0.0429 1.2691 0.135 Uiso 1 1 calc R U
C59 C 1.1666(9) 0.4296(5) 1.3382(8) 0.054(2) Uani 1 1 d . .
C60 C 1.3003(14) 0.4265(13) 1.3170(16) 0.157(11) Uani 1 1 d . .
H60A H 1.3223 0.3826 1.3015 0.188 Uiso 1 1 calc R U
H60B H 1.3542 0.4414 1.3784 0.188 Uiso 1 1 calc R U
H60C H 1.3130 0.4536 1.2570 0.188 Uiso 1 1 calc R U
C61 C 1.1394(18) 0.4012(9) 1.4386(9) 0.129(8) Uani 1 1 d . .
H61A H 1.1656 0.4307 1.4957 0.155 Uiso 1 1 calc R U
H61B H 1.1858 0.3612 1.4498 0.155 Uiso 1 1 calc R U
H61C H 1.0487 0.3930 1.4369 0.155 Uiso 1 1 calc R U
C62 C 1.133(2) 0.5006(7) 1.3419(14) 0.130(7) Uani 1 1 d . .
H62A H 1.1880 0.5214 1.3974 0.156 Uiso 1 1 calc R U
H62B H 1.0449 0.5052 1.3560 0.156 Uiso 1 1 calc R U
H62C H 1.1448 0.5203 1.2746 0.156 Uiso 1 1 calc R U
C71 C 0.670(2) 0.3620(11) 0.3359(18) 0.165(9) Uani 1 1 d . .
H71A H 0.6224 0.4008 0.3163 0.198 Uiso 1 1 calc R U
H71B H 0.6274 0.3253 0.3011 0.198 Uiso 1 1 calc R U
H71C H 0.7553 0.3657 0.3144 0.198 Uiso 1 1 calc R U
C72 C 0.677(2) 0.3536(9) 0.4463(14) 0.143(8) Uani 1 1 d . .
H72A H 0.6808 0.3076 0.4621 0.171 Uiso 1 1 calc R U
H72B H 0.7566 0.3730 0.4785 0.171 Uiso 1 1 calc R U
C74 C 0.5830(17) 0.3728(8) 0.5945(12) 0.102(5) Uani 1 1 d . .
H74A H 0.6621 0.3916 0.6281 0.123 Uiso 1 1 calc R U
H74B H 0.5833 0.3269 0.6120 0.123 Uiso 1 1 calc R U
C75 C 0.4756(11) 0.4033(7) 0.6365(10) 0.074(3) Uani 1 1 d . .
H75A H 0.3969 0.3855 0.6023 0.089 Uiso 1 1 calc R U
H75B H 0.4779 0.4492 0.6234 0.089 Uiso 1 1 calc R U
H75C H 0.4801 0.3956 0.7119 0.089 Uiso 1 1 calc R U

loop_
_atom_site_aniso_label
_atom_site_aniso_U_11
_atom_site_aniso_U_22
_atom_site_aniso_U_33
_atom_site_aniso_U_23
_atom_site_aniso_U_13
_atom_site_aniso_U_12
Ir1 0.02210(12) 0.03365(13) 0.03143(14) 0.0010(2) 0.00189(8) -0.0008(2)
P1 0.0545(18) 0.096(3) 0.130(4) 0.004(3) -0.026(2) 0.0071(18)
F1 0.244(19) 0.34(2) 0.148(12) -0.100(16) 0.078(13) -0.106(19)
F2 0.080(7) 0.177(10) 0.256(15) -0.041(11) 0.029(8) 0.023(7)
F3 0.144(11) 0.141(10) 0.39(3) -0.116(14) -0.029(14) -0.004(9)
F4 0.31(3) 0.39(3) 0.190(17) 0.12(2) -0.071(18) -0.20(3)
F5 0.199(16) 0.27(2) 0.50(4) -0.13(2) -0.22(2) 0.149(16)
F6 0.131(9) 0.167(10) 0.176(10) -0.024(8) -0.010(8) -0.037(7)
O73 0.091(6) 0.119(7) 0.064(5) 0.006(5) 0.002(5) 0.030(6)
N1 0.023(3) 0.035(3) 0.038(4) 0.002(3) -0.001(3) -0.001(3)
N22 0.029(3) 0.040(4) 0.035(4) 0.007(3) 0.001(3) -0.003(3)
N43 0.022(3) 0.035(3) 0.033(3) 0.001(3) 0.002(3) -0.004(2)
N50 0.024(3) 0.031(3) 0.030(3) 0.004(3) 0.007(3) 0.000(2)
C2 0.026(4) 0.034(4) 0.035(5) -0.006(4) 0.003(4) 0.004(3)
C3 0.038(5) 0.044(5) 0.031(5) -0.006(4) 0.004(4) -0.006(4)
C4 0.030(4) 0.042(4) 0.040(5) 0.000(4) 0.007(3) 0.001(3)
C5 0.022(4) 0.044(4) 0.043(5) -0.001(4) 0.004(3) 0.004(3)
C6 0.021(4) 0.044(4) 0.040(5) -0.005(4) 0.000(3) -0.003(3)
C7 0.025(4) 0.045(4) 0.029(4) 0.000(4) 0.000(3) -0.008(3)
C8 0.023(3) 0.031(4) 0.032(4) 0.006(3) -0.002(3) -0.006(3)
C9 0.027(4) 0.051(5) 0.045(5) 0.005(4) 0.004(4) 0.001(3)
C10 0.023(4) 0.066(6) 0.053(6) 0.000(5) -0.007(4) -0.003(4)
C11 0.032(5) 0.056(5) 0.055(6) -0.007(5) -0.010(4) -0.011(4)
C12 0.034(4) 0.048(5) 0.049(5) -0.003(4) -0.001(4) -0.003(4)
C13 0.028(4) 0.046(4) 0.040(5) -0.009(4) 0.003(3) -0.002(3)
C14 0.039(5) 0.058(6) 0.052(6) -0.007(5) 0.002(4) -0.003(4)
C15 0.034(5) 0.086(7) 0.042(5) -0.012(5) 0.007(4) -0.006(5)
C16 0.024(4) 0.073(6) 0.065(7) -0.031(6) 0.002(4) -0.009(4)
C17 0.024(4) 0.057(7) 0.061(7) -0.017(6) 0.010(4) 0.006(4)
C18 0.034(4) 0.050(5) 0.062(6) -0.005(5) 0.011(4) 0.005(4)
C19 0.069(7) 0.074(7) 0.067(7) 0.018(6) 0.018(6) 0.015(6)
C20 0.055(6) 0.055(6) 0.078(7) 0.009(5) 0.023(5) 0.015(5)
C21 0.041(5) 0.103(9) 0.080(8) -0.040(7) 0.014(5) 0.000(6)
C23 0.026(4) 0.032(4) 0.041(5) 0.001(3) 0.000(3) -0.003(3)
C24 0.031(4) 0.032(4) 0.047(5) 0.002(4) 0.005(4) 0.002(3)
C25 0.034(4) 0.037(4) 0.044(5) -0.008(4) 0.002(4) 0.002(3)
C26 0.039(5) 0.047(5) 0.049(5) 0.001(4) 0.006(4) -0.002(4)
C27 0.034(4) 0.043(4) 0.042(5) 0.009(4) 0.016(4) 0.001(3)
C28 0.025(4) 0.039(4) 0.037(4) 0.011(4) -0.002(3) 0.001(3)
C29 0.029(4) 0.040(4) 0.039(5) 0.006(4) -0.005(4) -0.006(3)
C30 0.027(4) 0.057(6) 0.041(5) 0.004(5) 0.005(4) -0.002(4)
C31 0.035(5) 0.064(6) 0.043(6) 0.012(5) 0.011(4) -0.009(5)
C32 0.037(5) 0.059(6) 0.050(5) 0.022(5) 0.000(4) -0.005(4)
C33 0.031(4) 0.050(5) 0.054(5) 0.012(4) 0.004(4) -0.002(4)
C34 0.024(4) 0.039(4) 0.051(5) 0.004(4) 0.008(4) 0.001(3)
C35 0.034(4) 0.038(4) 0.048(5) 0.002(4) 0.008(4) -0.001(3)
C36 0.041(5) 0.034(4) 0.059(6) -0.001(4) 0.013(4) 0.002(4)
C37 0.031(4) 0.037(4) 0.049(5) 0.012(4) 0.013(4) 0.001(3)
C38 0.027(4) 0.042(4) 0.042(5) 0.004(4) 0.006(3) -0.001(3)
C39 0.032(4) 0.038(4) 0.046(5) -0.001(4) 0.007(4) 0.000(3)
C40 0.042(5) 0.063(6) 0.082(8) -0.020(6) -0.003(5) -0.002(5)
C41 0.038(5) 0.048(5) 0.067(6) 0.002(5) 0.011(4) 0.008(4)
C42 0.040(5) 0.055(5) 0.067(7) -0.021(5) 0.002(5) 0.004(4)
C44 0.028(3) 0.032(5) 0.031(3) -0.001(5) 0.004(2) -0.006(4)
C45 0.037(4) 0.047(4) 0.030(4) 0.007(4) 0.001(3) -0.001(4)
C46 0.030(4) 0.048(5) 0.044(5) -0.002(4) 0.004(4) -0.004(4)
C47 0.036(4) 0.038(4) 0.041(5) 0.002(4) 0.002(3) -0.009(4)
C48 0.033(4) 0.035(4) 0.036(4) 0.002(3) 0.003(3) -0.006(3)
C49 0.031(4) 0.032(4) 0.037(4) -0.001(3) 0.008(3) 0.003(3)
C51 0.030(4) 0.038(4) 0.046(5) -0.001(4) 0.007(4) -0.003(3)
C52 0.038(4) 0.035(4) 0.051(5) 0.002(4) 0.013(4) -0.002(3)
C53 0.038(4) 0.035(4) 0.045(5) -0.003(4) 0.013(4) 0.005(3)
C54 0.040(4) 0.034(4) 0.033(4) 0.002(3) 0.002(3) 0.002(3)
C55 0.061(6) 0.044(5) 0.039(5) 0.003(4) 0.008(4) -0.007(4)
C56 0.082(10) 0.163(16) 0.160(16) 0.121(15) -0.010(10) -0.010(10)
C57 0.35(3) 0.074(9) 0.076(10) 0.017(8) 0.122(15) 0.035(15)
C58 0.20(2) 0.061(9) 0.076(11) 0.025(8) 0.028(12) -0.033(11)
C59 0.049(5) 0.064(6) 0.046(6) -0.007(5) -0.006(4) -0.018(5)
C60 0.054(8) 0.29(3) 0.127(15) -0.104(18) -0.005(9) -0.031(13)
C61 0.181(17) 0.160(15) 0.037(7) 0.009(8) -0.027(8) -0.109(14)
C62 0.20(2) 0.077(9) 0.104(12) -0.044(9) -0.058(13) 0.002(11)
C71 0.20(2) 0.151(18) 0.16(2) -0.021(16) 0.052(18) 0.069(17)
C72 0.21(2) 0.128(14) 0.092(13) 0.000(11) 0.045(14) 0.084(15)
C74 0.126(13) 0.093(10) 0.091(11) 0.028(8) 0.031(9) 0.014(9)
C75 0.053(6) 0.097(9) 0.075(8) 0.020(7) 0.012(6) 0.001(6)

loop_
_atom_type_symbol
_atom_type_description
_atom_type_scat_dispersion_real
_atom_type_scat_dispersion_imag
_atom_type_scat_source
C C 0.0033 0.0016
;
International Tables for Crystallography
(Vol. C, Tables 4.2.6.8 and 6.1.1.4)
;
H H 0.0000 0.0000
;
International Tables for Crystallography
(Vol. C, Table 6.1.1.4)
;
F F 0.0171 0.0103
;
International Tables for Crystallography
(Vol. C, Tables 4.2.6.8 and 6.1.1.4)
;
Ir Ir -1.4442 7.9887
;
International Tables for Crystallography
(Vol. C, Tables 4.2.6.8 and 6.1.1.4)
;
N N 0.0061 0.0033
;
International Tables for Crystallography
(Vol. C, Tables 4.2.6.8 and 6.1.1.4)
;
P P 0.1023 0.0942
;
International Tables for Crystallography
(Vol. C, Tables 4.2.6.8 and 6.1.1.4)
;
O O 0.0106 0.0060
;
International Tables for Crystallography
(Vol. C, Tables 4.2.6.8 and 6.1.1.4)
;

loop_
_geom_angle_atom_site_label_1
_geom_angle_atom_site_label_2
_geom_angle_atom_site_label_3
_geom_angle
C8 Ir1 C29 88.4(3)
C8 Ir1 N22 92.3(3)
C29 Ir1 N22 80.3(3)
C8 Ir1 N1 80.5(3)
C29 Ir1 N1 92.0(3)
N22 Ir1 N1 169.6(2)
C8 Ir1 N43 174.0(3)
C29 Ir1 N43 97.2(3)
N22 Ir1 N43 90.6(2)
N1 Ir1 N43 97.2(2)
C8 Ir1 N50 98.5(3)
C29 Ir1 N50 171.8(3)
N22 Ir1 N50 94.9(2)
N1 Ir1 N50 93.6(2)
N43 Ir1 N50 76.1(2)
F5 P1 F3 97.9(11)
F5 P1 F2 156.8(14)
F3 P1 F2 89.8(8)
F5 P1 F1 108.0(16)
F3 P1 F1 98.9(11)
F2 P1 F1 92.2(11)
F5 P1 F4 80.3(16)
F3 P1 F4 86.6(12)
F2 P1 F4 78.3(12)
F1 P1 F4 169.1(15)
F5 P1 F6 82.0(9)
F3 P1 F6 174.5(11)
F2 P1 F6 88.3(7)
F1 P1 F6 86.4(9)
F4 P1 F6 87.9(10)
C72 O73 C74 115.4(13)
C6 N1 C2 118.8(7)
C6 N1 Ir1 125.8(5)
C2 N1 Ir1 115.1(5)
C27 N22 C23 120.2(7)
C27 N22 Ir1 124.0(5)
C23 N22 Ir1 115.2(5)
C48 N43 C44 116.7(7)
C48 N43 Ir1 125.5(5)
C44 N43 Ir1 117.5(5)
C51 N50 C49 117.1(7)
C51 N50 Ir1 125.5(5)
C49 N50 Ir1 117.4(5)
N1 C2 C3 120.3(8)
N1 C2 C7 114.5(7)
C3 C2 C7 125.2(8)
C4 C3 C2 120.9(8)
C4 C3 H3 119.6
C2 C3 H3 119.6
C3 C4 C5 117.3(7)
C3 C4 C13 118.9(8)
C5 C4 C13 123.8(7)
C6 C5 C4 120.3(7)
C6 C5 H5 119.9
C4 C5 H5 119.9
N1 C6 C5 122.4(8)
N1 C6 H6 118.8
C5 C6 H6 118.8
C12 C7 C8 122.4(7)
C12 C7 C2 123.0(7)
C8 C7 C2 114.7(7)
C7 C8 C9 116.5(7)
C7 C8 Ir1 114.7(5)
C9 C8 Ir1 128.8(6)
C10 C9 C8 120.9(8)
C10 C9 H9 119.5
C8 C9 H9 119.5
C9 C10 C11 121.2(8)
C9 C10 H10 119.4
C11 C10 H10 119.4
C12 C11 C10 119.1(8)
C12 C11 H11 120.4
C10 C11 H11 120.4
C11 C12 C7 119.8(8)
C11 C12 H12 120.1
C7 C12 H12 120.1
C14 C13 C18 119.0(8)
C14 C13 C4 120.3(8)
C18 C13 C4 120.8(8)
C15 C14 C13 120.9(9)
C15 C14 C19 117.9(10)
C13 C14 C19 121.2(9)
C14 C15 C16 121.0(10)
C14 C15 H15 119.5
C16 C15 H15 119.5
C17 C16 C15 118.9(9)
C17 C16 C21 119.8(10)
C15 C16 C21 121.2(11)
C16 C17 C18 121.4(10)
C16 C17 H17 119.3
C18 C17 H17 119.3
C13 C18 C17 118.8(10)
C13 C18 C20 121.1(8)
C17 C18 C20 120.0(9)
C14 C19 H19A 109.5
C14 C19 H19B 109.5
H19A C19 H19B 109.5
C14 C19 H19C 109.5
H19A C19 H19C 109.5
H19B C19 H19C 109.5
C18 C20 H20A 109.5
C18 C20 H20B 109.5
H20A C20 H20B 109.5
C18 C20 H20C 109.5
H20A C20 H20C 109.5
H20B C20 H20C 109.5
C16 C21 H21A 109.5
C16 C21 H21B 109.5
H21A C21 H21B 109.5
C16 C21 H21C 109.5
H21A C21 H21C 109.5
H21B C21 H21C 109.5
N22 C23 C24 119.1(7)
N22 C23 C28 115.1(7)
C24 C23 C28 125.4(7)
C25 C24 C23 120.8(7)
C25 C24 H24 119.6
C23 C24 H24 119.6
C26 C25 C24 118.2(8)
C26 C25 C34 122.3(8)
C24 C25 C34 119.4(7)
C25 C26 C27 120.0(8)
C25 C26 H26 120.0
C27 C26 H26 120.0
N22 C27 C26 121.5(8)
N22 C27 H27 119.2
C26 C27 H27 119.2
C29 C28 C33 121.0(8)
C29 C28 C23 115.6(7)
C33 C28 C23 123.4(7)
C30 C29 C28 118.0(8)
C30 C29 Ir1 128.5(7)
C28 C29 Ir1 113.4(6)
C31 C30 C29 120.9(9)
C31 C30 H30 119.5
C29 C30 H30 119.5
C32 C31 C30 120.2(9)
C32 C31 H31 119.9
C30 C31 H31 119.9
C33 C32 C31 120.6(9)
C33 C32 H32 119.7
C31 C32 H32 119.7
C32 C33 C28 119.3(8)
C32 C33 H33 120.4
C28 C33 H33 120.4
C35 C34 C39 120.5(7)
C35 C34 C25 121.6(7)
C39 C34 C25 117.9(7)
C34 C35 C36 118.4(8)
C34 C35 C40 120.8(8)
C36 C35 C40 120.8(8)
C37 C36 C35 122.3(8)
C37 C36 H36 118.9
C35 C36 H36 118.9
C38 C37 C36 117.7(7)
C38 C37 C41 120.9(8)
C36 C37 C41 121.4(8)
C37 C38 C39 122.8(8)
C37 C38 H38 118.6
C39 C38 H38 118.6
C38 C39 C34 118.1(7)
C38 C39 C42 119.7(8)
C34 C39 C42 122.1(7)
C35 C40 H40A 109.5
C35 C40 H40B 109.5
H40A C40 H40B 109.5
C35 C40 H40C 109.5
H40A C40 H40C 109.5
H40B C40 H40C 109.5
C37 C41 H41A 109.5
C37 C41 H41B 109.5
H41A C41 H41B 109.5
C37 C41 H41C 109.5
H41A C41 H41C 109.5
H41B C41 H41C 109.5
C39 C42 H42A 109.5
C39 C42 H42B 109.5
H42A C42 H42B 109.5
C39 C42 H42C 109.5
H42A C42 H42C 109.5
H42B C42 H42C 109.5
N43 C44 C45 122.0(9)
N43 C44 C49 114.4(6)
C45 C44 C49 123.6(7)
C46 C45 C44 120.0(8)
C46 C45 H45 120.0
C44 C45 H45 120.0
C47 C46 C45 117.2(8)
C47 C46 C59 120.2(8)
C45 C46 C59 122.5(8)
C48 C47 C46 120.0(7)
C48 C47 H47 120.0
C46 C47 H47 120.0
N43 C48 C47 123.9(7)
N43 C48 H48 118.1
C47 C48 H48 118.1
N50 C49 C54 121.6(7)
N50 C49 C44 114.3(6)
C54 C49 C44 124.1(7)
N50 C51 C52 123.1(8)
N50 C51 H51 118.4
C52 C51 H51 118.4
C51 C52 C53 120.8(8)
C51 C52 H52 119.6
C53 C52 H52 119.6
C54 C53 C52 115.3(8)
C54 C53 C55 122.2(8)
C52 C53 C55 122.5(7)
C49 C54 C53 122.0(8)
C49 C54 H54 119.0
C53 C54 H54 119.0
C57 C55 C58 108.5(14)
C57 C55 C53 109.3(9)
C58 C55 C53 112.9(10)
C57 C55 C56 113.6(16)
C58 C55 C56 104.1(13)
C53 C55 C56 108.4(9)
C55 C56 H56A 109.5
C55 C56 H56B 109.5
H56A C56 H56B 109.5
C55 C56 H56C 109.5
H56A C56 H56C 109.5
H56B C56 H56C 109.5
C55 C57 H57A 109.5
C55 C57 H57B 109.5
H57A C57 H57B 109.5
C55 C57 H57C 109.5
H57A C57 H57C 109.5
H57B C57 H57C 109.5
C55 C58 H58A 109.5
C55 C58 H58B 109.5
H58A C58 H58B 109.5
C55 C58 H58C 109.5
H58A C58 H58C 109.5
H58B C58 H58C 109.5
C61 C59 C60 115.0(15)
C61 C59 C62 107.3(13)
C60 C59 C62 106.2(16)
C61 C59 C46 112.5(8)
C60 C59 C46 107.7(10)
C62 C59 C46 107.7(9)
C59 C60 H60A 109.5
C59 C60 H60B 109.5
H60A C60 H60B 109.5
C59 C60 H60C 109.5
H60A C60 H60C 109.5
H60B C60 H60C 109.5
C59 C61 H61A 109.5
C59 C61 H61B 109.5
H61A C61 H61B 109.5
C59 C61 H61C 109.5
H61A C61 H61C 109.5
H61B C61 H61C 109.5
C59 C62 H62A 109.5
C59 C62 H62B 109.5
H62A C62 H62B 109.5
C59 C62 H62C 109.5
H62A C62 H62C 109.5
H62B C62 H62C 109.5
C72 C71 H71A 109.5
C72 C71 H71B 109.5
H71A C71 H71B 109.5
C72 C71 H71C 109.5
H71A C71 H71C 109.5
H71B C71 H71C 109.5
O73 C72 C71 113.4(17)
O73 C72 H72A 108.9
C71 C72 H72A 108.9
O73 C72 H72B 108.9
C71 C72 H72B 108.9
H72A C72 H72B 107.7
O73 C74 C75 112.4(13)
O73 C74 H74A 109.1
C75 C74 H74A 109.1
O73 C74 H74B 109.1
C75 C74 H74B 109.1
H74A C74 H74B 107.9
C74 C75 H75A 109.5
C74 C75 H75B 109.5
H75A C75 H75B 109.5
C74 C75 H75C 109.5
H75A C75 H75C 109.5
H75B C75 H75C 109.5

loop_
_geom_bond_atom_site_label_1
_geom_bond_atom_site_label_2
_geom_bond_distance
Ir1 C8 2.010(7)
Ir1 C29 2.031(8)
Ir1 N22 2.048(7)
Ir1 N1 2.054(6)
Ir1 N43 2.122(6)
Ir1 N50 2.131(6)
P1 F5 1.484(14)
P1 F3 1.504(12)
P1 F2 1.517(11)
P1 F1 1.531(17)
P1 F4 1.56(2)
P1 F6 1.597(12)
O73 C72 1.347(19)
O73 C74 1.355(17)
N1 C6 1.353(9)
N1 C2 1.357(11)
N22 C27 1.344(10)
N22 C23 1.356(10)
N43 C48 1.340(10)
N43 C44 1.362(10)
N50 C51 1.354(10)
N50 C49 1.355(10)
C2 C3 1.396(13)
C2 C7 1.475(11)
C3 C4 1.383(12)
C3 H3 0.9500
C4 C5 1.393(12)
C4 C13 1.495(11)
C5 C6 1.361(11)
C5 H5 0.9500
C6 H6 0.9500
C7 C12 1.397(12)
C7 C8 1.405(11)
C8 C9 1.413(10)
C9 C10 1.382(12)
C9 H9 0.9500
C10 C11 1.398(14)
C10 H10 0.9500
C11 C12 1.375(12)
C11 H11 0.9500
C12 H12 0.9500
C13 C14 1.382(14)
C13 C18 1.406(13)
C14 C15 1.378(14)
C14 C19 1.538(15)
C15 C16 1.381(15)
C15 H15 0.9500
C16 C17 1.370(17)
C16 C21 1.517(13)
C17 C18 1.407(14)
C17 H17 0.9500
C18 C20 1.510(15)
C19 H19A 0.9800
C19 H19B 0.9800
C19 H19C 0.9800
C20 H20A 0.9800
C20 H20B 0.9800
C20 H20C 0.9800
C21 H21A 0.9800
C21 H21B 0.9800
C21 H21C 0.9800
C23 C24 1.406(11)
C23 C28 1.443(11)
C24 C25 1.377(12)
C24 H24 0.9500
C25 C26 1.374(13)
C25 C34 1.499(11)
C26 C27 1.383(12)
C26 H26 0.9500
C27 H27 0.9500
C28 C29 1.405(11)
C28 C33 1.413(11)
C29 C30 1.398(13)
C30 C31 1.395(14)
C30 H30 0.9500
C31 C32 1.386(15)
C31 H31 0.9500
C32 C33 1.379(13)
C32 H32 0.9500
C33 H33 0.9500
C34 C35 1.392(12)
C34 C39 1.411(12)
C35 C36 1.396(12)
C35 C40 1.504(14)
C36 C37 1.389(12)
C36 H36 0.9500
C37 C38 1.373(12)
C37 C41 1.503(11)
C38 C39 1.390(11)
C38 H38 0.9500
C39 C42 1.510(12)
C40 H40A 0.9800
C40 H40B 0.9800
C40 H40C 0.9800
C41 H41A 0.9800
C41 H41B 0.9800
C41 H41C 0.9800
C42 H42A 0.9800
C42 H42B 0.9800
C42 H42C 0.9800
C44 C45 1.391(11)
C44 C49 1.497(13)
C45 C46 1.391(12)
C45 H45 0.9500
C46 C47 1.378(12)
C46 C59 1.545(13)
C47 C48 1.373(12)
C47 H47 0.9500
C48 H48 0.9500
C49 C54 1.373(11)
C51 C52 1.358(12)
C51 H51 0.9500
C52 C53 1.400(13)
C52 H52 0.9500
C53 C54 1.386(11)
C53 C55 1.516(12)
C54 H54 0.9500
C55 C57 1.451(16)
C55 C58 1.498(19)
C55 C56 1.535(18)
C56 H56A 0.9800
C56 H56B 0.9800
C56 H56C 0.9800
C57 H57A 0.9800
C57 H57B 0.9800
C57 H57C 0.9800
C58 H58A 0.9800
C58 H58B 0.9800
C58 H58C 0.9800
C59 C61 1.479(16)
C59 C60 1.481(18)
C59 C62 1.538(18)
C60 H60A 0.9800
C60 H60B 0.9800
C60 H60C 0.9800
C61 H61A 0.9800
C61 H61B 0.9800
C61 H61C 0.9800
C62 H62A 0.9800
C62 H62B 0.9800
C62 H62C 0.9800
C71 C72 1.43(3)
C71 H71A 0.9800
C71 H71B 0.9800
C71 H71C 0.9800
C72 H72A 0.9900
C72 H72B 0.9900
C74 C75 1.464(19)
C74 H74A 0.9900
C74 H74B 0.9900
C75 H75A 0.9800
C75 H75B 0.9800
C75 H75C 0.9800

loop_
_geom_torsion_atom_site_label_1
_geom_torsion_atom_site_label_2
_geom_torsion_atom_site_label_3
_geom_torsion_atom_site_label_4
_geom_torsion
C6 N1 C2 C3 -1.4(12)
Ir1 N1 C2 C3 172.8(7)
C6 N1 C2 C7 178.2(7)
Ir1 N1 C2 C7 -7.6(9)
N1 C2 C3 C4 -0.7(14)
C7 C2 C3 C4 179.7(8)
C2 C3 C4 C5 1.8(13)
C2 C3 C4 C13 -175.9(8)
C3 C4 C5 C6 -0.7(12)
C13 C4 C5 C6 176.8(8)
C2 N1 C6 C5 2.5(12)
Ir1 N1 C6 C5 -171.0(6)
C4 C5 C6 N1 -1.4(13)
N1 C2 C7 C12 -175.5(8)
C3 C2 C7 C12 4.1(14)
N1 C2 C7 C8 4.0(11)
C3 C2 C7 C8 -176.4(8)
C12 C7 C8 C9 1.9(11)
C2 C7 C8 C9 -177.6(7)
C12 C7 C8 Ir1 -178.9(6)
C2 C7 C8 Ir1 1.6(9)
C7 C8 C9 C10 -1.4(12)
Ir1 C8 C9 C10 179.5(6)
C8 C9 C10 C11 0.4(14)
C9 C10 C11 C12 0.3(15)
C10 C11 C12 C7 0.1(14)
C8 C7 C12 C11 -1.3(13)
C2 C7 C12 C11 178.2(9)
C3 C4 C13 C14 74.0(11)
C5 C4 C13 C14 -103.5(10)
C3 C4 C13 C18 -104.7(10)
C5 C4 C13 C18 77.8(11)
C18 C13 C14 C15 -0.3(13)
C4 C13 C14 C15 -179.0(8)
C18 C13 C14 C19 -179.5(9)
C4 C13 C14 C19 1.8(13)
C13 C14 C15 C16 -1.0(13)
C19 C14 C15 C16 178.2(9)
C14 C15 C16 C17 0.0(13)
C14 C15 C16 C21 -175.7(9)
C15 C16 C17 C18 2.2(14)
C21 C16 C17 C18 178.0(9)
C14 C13 C18 C17 2.4(13)
C4 C13 C18 C17 -178.9(8)
C14 C13 C18 C20 179.6(9)
C4 C13 C18 C20 -1.7(13)
C16 C17 C18 C13 -3.5(14)
C16 C17 C18 C20 179.3(9)
C27 N22 C23 C24 -2.2(11)
Ir1 N22 C23 C24 168.9(6)
C27 N22 C23 C28 -175.0(7)
Ir1 N22 C23 C28 -4.0(8)
N22 C23 C24 C25 -2.3(12)
C28 C23 C24 C25 169.7(8)
C23 C24 C25 C26 5.7(12)
C23 C24 C25 C34 -170.7(8)
C24 C25 C26 C27 -4.6(13)
C34 C25 C26 C27 171.6(8)
C23 N22 C27 C26 3.3(12)
Ir1 N22 C27 C26 -167.0(7)
C25 C26 C27 N22 0.2(14)
N22 C23 C28 C29 7.2(10)
C24 C23 C28 C29 -165.1(8)
N22 C23 C28 C33 -175.2(7)
C24 C23 C28 C33 12.5(13)
C33 C28 C29 C30 -2.9(12)
C23 C28 C29 C30 174.7(8)
C33 C28 C29 Ir1 175.4(6)
C23 C28 C29 Ir1 -6.9(9)
C28 C29 C30 C31 1.3(13)
Ir1 C29 C30 C31 -176.8(7)
C29 C30 C31 C32 0.4(14)
C30 C31 C32 C33 -0.5(15)
C31 C32 C33 C28 -1.1(14)
C29 C28 C33 C32 2.9(13)
C23 C28 C33 C32 -174.6(8)
C26 C25 C34 C35 94.5(11)
C24 C25 C34 C35 -89.3(10)
C26 C25 C34 C39 -86.8(11)
C24 C25 C34 C39 89.4(10)
C39 C34 C35 C36 0.7(12)
C25 C34 C35 C36 179.4(8)
C39 C34 C35 C40 -179.7(9)
C25 C34 C35 C40 -1.0(13)
C34 C35 C36 C37 -3.0(13)
C40 C35 C36 C37 177.4(9)
C35 C36 C37 C38 2.5(12)
C35 C36 C37 C41 -174.9(8)
C36 C37 C38 C39 0.2(12)
C41 C37 C38 C39 177.7(8)
C37 C38 C39 C34 -2.4(12)
C37 C38 C39 C42 177.3(8)
C35 C34 C39 C38 1.9(12)
C25 C34 C39 C38 -176.8(8)
C35 C34 C39 C42 -177.7(8)
C25 C34 C39 C42 3.5(12)
C48 N43 C44 C45 -0.3(11)
Ir1 N43 C44 C45 -174.5(6)
C48 N43 C44 C49 178.2(7)
Ir1 N43 C44 C49 3.9(9)
N43 C44 C45 C46 2.6(13)
C49 C44 C45 C46 -175.7(8)
C44 C45 C46 C47 -4.2(12)
C44 C45 C46 C59 177.6(8)
C45 C46 C47 C48 3.7(12)
C59 C46 C47 C48 -178.0(8)
C44 N43 C48 C47 -0.2(11)
Ir1 N43 C48 C47 173.5(6)
C46 C47 C48 N43 -1.6(13)
C51 N50 C49 C54 3.6(10)
Ir1 N50 C49 C54 -176.2(6)
C51 N50 C49 C44 -173.8(7)
Ir1 N50 C49 C44 6.4(8)
N43 C44 C49 N50 -6.7(10)
C45 C44 C49 N50 171.7(8)
N43 C44 C49 C54 176.0(7)
C45 C44 C49 C54 -5.6(13)
C49 N50 C51 C52 -1.4(11)
Ir1 N50 C51 C52 178.4(6)
N50 C51 C52 C53 -1.1(12)
C51 C52 C53 C54 1.4(11)
C51 C52 C53 C55 -179.3(8)
N50 C49 C54 C53 -3.5(12)
C44 C49 C54 C53 173.7(7)
C52 C53 C54 C49 0.9(11)
C55 C53 C54 C49 -178.5(8)
C54 C53 C55 C57 70.8(16)
C52 C53 C55 C57 -108.5(16)
C54 C53 C55 C58 -168.3(12)
C52 C53 C55 C58 12.3(15)
C54 C53 C55 C56 -53.5(14)
C52 C53 C55 C56 127.2(12)
C47 C46 C59 C61 165.8(12)
C45 C46 C59 C61 -16.1(16)
C47 C46 C59 C60 -66.4(16)
C45 C46 C59 C60 111.7(15)
C47 C46 C59 C62 47.7(14)
C45 C46 C59 C62 -134.1(12)
C74 O73 C72 C71 -179.9(18)
C72 O73 C74 C75 178.6(15)
